data_2234954
loop_
_publ_author_name
'Chen, Yu Mei'
'Shi, Jian Chao'

_publ_section_title
;
 9,10-Dihydro-7<i>H</i>-benzo[<i>de</i>]imidazo[2,1-<i>a</i>]isoquinolin-7-one
;
_journal_coeditor_code BX2409
_journal_issue 6
_journal_name_full 'Acta Crystallographica Section E'
_journal_page_first o1886
_journal_paper_doi 10.1107/S1600536812022921
_journal_volume 68
_journal_year 2012
_chemical_formula_iupac 'C14 H10 N2 O'
_chemical_formula_moiety 'C14 H10 N2 O'
_chemical_formula_sum 'C14 H10 N2 O'
_chemical_formula_weight 222.24
_chemical_name_systematic
;
9,10-Dihydro-7<i>H</i>-benzo[<i>de</i>]imidazo[2,1-<i>a</i>]isoquinolin-7-one
;
_space_group_IT_number 19
_symmetry_cell_setting orthorhombic
_symmetry_space_group_name_Hall 'P 2ac 2ab'
_symmetry_space_group_name_H-M 'P 21 21 21'
_atom_sites_solution_hydrogens geom
_atom_sites_solution_primary direct
_atom_sites_solution_secondary difmap
_audit_creation_method SHELXL-97
_cell_angle_alpha 90.00
_cell_angle_beta 90.00
_cell_angle_gamma 90.00
_cell_formula_units_Z 4
_cell_length_a 4.4949(2)
_cell_length_b 14.9891(9)
_cell_length_c 15.1357(8)
_cell_measurement_reflns_used 946
_cell_measurement_temperature 296(2)
_cell_measurement_theta_max 19.83
_cell_measurement_theta_min 2.72
_cell_volume 1019.76(9)
_computing_cell_refinement 'SAINT (Bruker, 2008)'
_computing_data_collection 'APEX2 (Bruker, 2008)'
_computing_data_reduction 'SAINT (Bruker, 2008)'
_computing_molecular_graphics 'SHELXTL (Sheldrick, 2008) and PLATON (Spek, 2009)'
_computing_publication_material 'SHELXTL (Sheldrick, 2008)'
_computing_structure_refinement 'SHELXL97 (Sheldrick, 2008)'
_computing_structure_solution 'SHELXS97 (Sheldrick, 2008)'
_diffrn_ambient_temperature 296(2)
_diffrn_detector_area_resol_mean 83.33
_diffrn_measured_fraction_theta_full 0.977
_diffrn_measured_fraction_theta_max 0.977
_diffrn_measurement_device_type 'Bruker SMART APEXII CCD area-detector'
_diffrn_measurement_method '\w scans'
_diffrn_radiation_monochromator graphite
_diffrn_radiation_source 'fine-focus sealed tube'
_diffrn_radiation_type MoK\a
_diffrn_radiation_wavelength 0.71073
_diffrn_reflns_av_R_equivalents 0.0459
_diffrn_reflns_av_sigmaI/netI 0.0384
_diffrn_reflns_limit_h_max 5
_diffrn_reflns_limit_h_min -5
_diffrn_reflns_limit_k_max 16
_diffrn_reflns_limit_k_min -18
_diffrn_reflns_limit_l_max 16
_diffrn_reflns_limit_l_min -18
_diffrn_reflns_number 8736
_diffrn_reflns_theta_full 25.50
_diffrn_reflns_theta_max 25.50
_diffrn_reflns_theta_min 1.91
_exptl_absorpt_coefficient_mu 0.094
_exptl_absorpt_correction_T_max 0.9953
_exptl_absorpt_correction_T_min 0.9815
_exptl_absorpt_correction_type multi-scan
_exptl_absorpt_process_details '(SADABS; Sheldrick, 1996)'
_exptl_crystal_colour colourless
_exptl_crystal_density_diffrn 1.448
_exptl_crystal_density_method 'not measured'
_exptl_crystal_description prism
_exptl_crystal_F_000 464
_exptl_crystal_size_max 0.20
_exptl_crystal_size_mid 0.05
_exptl_crystal_size_min 0.05
_refine_diff_density_max 0.273
_refine_diff_density_min -0.325
_refine_ls_extinction_method none
_refine_ls_goodness_of_fit_ref 1.007
_refine_ls_hydrogen_treatment constr
_refine_ls_matrix_type full
_refine_ls_number_constraints 1
_refine_ls_number_parameters 154
_refine_ls_number_reflns 1837
_refine_ls_number_restraints 1
_refine_ls_restrained_S_all 1.010
_refine_ls_R_factor_all 0.1238
_refine_ls_R_factor_gt 0.0746
_refine_ls_shift/su_max 0.000
_refine_ls_shift/su_mean 0.000
_refine_ls_structure_factor_coef Fsqd
_refine_ls_weighting_details 'calc w=1/[\s^2^(Fo^2^)+(0.0818P)^2^+0.9931P] where P=(Fo^2^+2Fc^2^)/3'
_refine_ls_weighting_scheme calc
_refine_ls_wR_factor_gt 0.1788
_refine_ls_wR_factor_ref 0.2020
_reflns_number_gt 1207
_reflns_number_total 1837
_reflns_threshold_expression I>2sigma(I)
_cod_data_source_file bx2409.cif
_cod_data_source_block I
_cod_database_code 2234954
_cod_database_fobs_code 2234954

loop_
_symmetry_equiv_pos_as_xyz
'x, y, z'
'-x+1/2, -y, z+1/2'
'x+1/2, -y+1/2, -z'
'-x, y+1/2, -z+1/2'

loop_
_atom_site_type_symbol
_atom_site_label
_atom_site_fract_x
_atom_site_fract_y
_atom_site_fract_z
_atom_site_U_iso_or_equiv
_atom_site_adp_type
_atom_site_calc_flag
_atom_site_refinement_flags
_atom_site_occupancy
_atom_site_symmetry_multiplicity
N N1 0.8099(9) 0.5958(3) 0.5858(3) 0.0586(11) Uani d . 1 1
C C9 0.4344(11) 0.4484(3) 0.5830(3) 0.0526(11) Uani d . 1 1
C C10 0.5848(10) 0.4693(3) 0.6615(3) 0.0537(11) Uani d . 1 1
C C12 0.6647(12) 0.5790(3) 0.5059(3) 0.0614(14) Uani d . 1 1
C C11 0.7765(11) 0.5470(3) 0.6614(3) 0.0556(11) Uani d . 1 1
C C5 0.0907(13) 0.3543(4) 0.4989(4) 0.0772(17) Uani d . 1 1
H H5 -0.0366 0.3055 0.4963 0.093 Uiso calc R 1 1
C C1 0.5498(12) 0.4169(4) 0.7347(3) 0.0692(14) Uani d . 1 1
H H1 0.6487 0.4308 0.7868 0.083 Uiso calc R 1 1
O O1 0.7130(11) 0.6295(2) 0.4429(2) 0.0886(14) Uani d . 1 1
C C8 0.4680(11) 0.5014(3) 0.5046(3) 0.0557(12) Uani d . 1 1
C C4 0.2423(12) 0.3730(3) 0.5796(3) 0.0620(13) Uani d . 1 1
C C7 0.3183(12) 0.4788(4) 0.4287(3) 0.0673(14) Uani d . 1 1
H H7 0.3457 0.5130 0.3781 0.081 Uiso calc R 1 1
N N2 0.9310(11) 0.5775(3) 0.7269(3) 0.0773(13) Uani d U 1 1
C C3 0.2118(14) 0.3213(4) 0.6554(4) 0.0774(16) Uani d . 1 1
H H3 0.0863 0.2720 0.6547 0.093 Uiso calc R 1 1
C C13 1.0057(13) 0.6648(3) 0.6011(4) 0.0778(17) Uani d . 1 1
H H13A 0.9115 0.7223 0.5921 0.093 Uiso calc R 1 1
H H13B 1.1794 0.6604 0.5633 0.093 Uiso calc R 1 1
C C6 0.1267(13) 0.4058(4) 0.4255(4) 0.0805(17) Uani d . 1 1
H H6 0.0242 0.3924 0.3738 0.097 Uiso calc R 1 1
C C2 0.3623(14) 0.3418(4) 0.7303(4) 0.0825(18) Uani d . 1 1
H H2 0.3413 0.3055 0.7797 0.099 Uiso calc R 1 1
C C14 1.0800(16) 0.6516(4) 0.6897(5) 0.100(2) Uani d U 1 1
H H14A 1.0297 0.7048 0.7230 0.120 Uiso calc R 1 1
H H14B 1.2931 0.6425 0.6945 0.120 Uiso calc R 1 1

loop_
_atom_site_aniso_label
_atom_site_aniso_U_11
_atom_site_aniso_U_22
_atom_site_aniso_U_33
_atom_site_aniso_U_12
_atom_site_aniso_U_13
_atom_site_aniso_U_23
N1 0.061(3) 0.056(2) 0.060(3) 0.003(2) 0.006(2) -0.006(2)
C9 0.052(3) 0.054(3) 0.051(3) 0.013(2) 0.011(2) -0.003(2)
C10 0.050(2) 0.061(3) 0.051(3) 0.012(2) 0.006(2) 0.002(2)
C12 0.068(3) 0.054(3) 0.062(3) 0.016(3) 0.011(3) 0.002(2)
C11 0.047(3) 0.061(3) 0.059(3) 0.010(3) 0.005(2) -0.008(2)
C5 0.057(3) 0.079(4) 0.095(5) -0.001(3) 0.011(3) -0.028(3)
C1 0.066(3) 0.083(4) 0.059(3) 0.018(3) 0.007(3) 0.005(3)
O1 0.118(3) 0.074(2) 0.074(2) 0.006(3) 0.021(3) 0.021(2)
C8 0.050(3) 0.058(2) 0.060(3) 0.014(2) 0.003(2) 0.001(2)
C4 0.051(3) 0.060(3) 0.075(3) 0.009(3) 0.011(3) -0.008(3)
C7 0.067(3) 0.081(4) 0.054(3) 0.015(3) 0.000(3) -0.004(3)
N2 0.077(3) 0.081(3) 0.074(3) 0.003(3) -0.007(3) -0.014(2)
C3 0.070(4) 0.067(3) 0.095(4) 0.006(3) 0.023(3) 0.007(3)
C13 0.068(4) 0.059(3) 0.106(5) 0.011(3) 0.019(3) -0.020(3)
C6 0.072(4) 0.098(4) 0.072(4) 0.005(4) -0.008(3) -0.023(4)
C2 0.081(4) 0.084(4) 0.083(4) 0.014(3) 0.019(3) 0.024(3)
C14 0.083(4) 0.097(5) 0.120(6) 0.010(4) 0.015(4) -0.041(4)

loop_
_atom_type_symbol
_atom_type_description
_atom_type_scat_dispersion_real
_atom_type_scat_dispersion_imag
_atom_type_scat_source
C C 0.0033 0.0016 'International Tables Vol C Tables 4.2.6.8 and 6.1.1.4'
N N 0.0061 0.0033 'International Tables Vol C Tables 4.2.6.8 and 6.1.1.4'
O O 0.0106 0.0060 'International Tables Vol C Tables 4.2.6.8 and 6.1.1.4'
H H 0.0000 0.0000 'International Tables Vol C Tables 4.2.6.8 and 6.1.1.4'

loop_
_geom_angle_atom_site_label_1
_geom_angle_atom_site_label_2
_geom_angle_atom_site_label_3
_geom_angle
C11 N1 C13 109.4(4)
C11 N1 C12 125.2(4)
C13 N1 C12 125.4(5)
C10 C9 C4 120.1(4)
C10 C9 C8 121.7(4)
C4 C9 C8 118.2(4)
C1 C10 C9 120.2(5)
C1 C10 C11 122.1(5)
C9 C10 C11 117.8(4)
O1 C12 N1 118.4(5)
O1 C12 C8 125.7(5)
N1 C12 C8 116.0(4)
N2 C11 N1 113.1(4)
N2 C11 C10 127.0(5)
N1 C11 C10 119.8(4)
C6 C5 C4 122.0(6)
C6 C5 H5 119.0
C4 C5 H5 119.0
C10 C1 C2 119.3(5)
C10 C1 H1 120.3
C2 C1 H1 120.3
C7 C8 C9 120.2(5)
C7 C8 C12 120.3(5)
C9 C8 C12 119.6(4)
C3 C4 C9 118.1(5)
C3 C4 C5 123.4(6)
C9 C4 C5 118.5(5)
C8 C7 C6 121.7(5)
C8 C7 H7 119.2
C6 C7 H7 119.2
C11 N2 C14 103.1(5)
C2 C3 C4 121.0(6)
C2 C3 H3 119.5
C4 C3 H3 119.5
N1 C13 C14 102.0(5)
N1 C13 H13A 111.4
C14 C13 H13A 111.4
N1 C13 H13B 111.4
C14 C13 H13B 111.4
H13A C13 H13B 109.2
C5 C6 C7 119.3(5)
C5 C6 H6 120.3
C7 C6 H6 120.3
C3 C2 C1 121.3(5)
C3 C2 H2 119.3
C1 C2 H2 119.3
C13 C14 N2 112.4(6)
C13 C14 H14A 109.1
N2 C14 H14A 109.1
C13 C14 H14B 109.1
N2 C14 H14B 109.1
H14A C14 H14B 107.9

loop_
_geom_bond_atom_site_label_1
_geom_bond_atom_site_label_2
_geom_bond_distance
N1 C11 1.367(5)
N1 C13 1.377(6)
N1 C12 1.397(6)
C9 C10 1.402(6)
C9 C4 1.423(6)
C9 C8 1.436(6)
C10 C1 1.367(7)
C10 C11 1.448(6)
C12 O1 1.236(5)
C12 C8 1.462(7)
C11 N2 1.295(6)
C5 C6 1.363(8)
C5 C4 1.426(7)
C5 H5 0.9300
C1 C2 1.408(8)
C1 H1 0.9300
C8 C7 1.375(7)
C4 C3 1.391(7)
C7 C6 1.392(7)
C7 H7 0.9300
N2 C14 1.414(8)
C3 C2 1.355(8)
C3 H3 0.9300
C13 C14 1.396(8)
C13 H13A 0.9700
C13 H13B 0.9700
C6 H6 0.9300
C2 H2 0.9300
C14 H14A 0.9700
C14 H14B 0.9700

loop_
_cod_related_entry_id
_cod_related_entry_database
_cod_related_entry_code
1 ChemSpider 323212
